data_4115075
loop_
_publ_author_name
'Daniel J. Mindiola'
'Gregory L. Hillhouse'

_publ_section_title
;
 Synthesis, Structure, and Reactions of a Three-Coordinate Nickel-Carbene
 Complex, {1,2-Bis(di-tert-butylphosphino)ethane}NiCPh2
;
_journal_name_full 'Journal of the American Chemical Society'
_journal_page_first 9976
_journal_page_last 9977
_journal_paper_doi 10.1021/ja0269183
_journal_volume 124
_journal_year 2002
_chemical_formula_sum 'C31 H50 Ni O2 P2 S'
_chemical_formula_weight 607.42
_chemical_name_systematic
; 
 ? 
;
_space_group_IT_number 15
_symmetry_cell_setting monoclinic
_symmetry_space_group_name_Hall '-C 2yc'
_symmetry_space_group_name_H-M 'C 1 2/c 1'
_atom_sites_solution_hydrogens geom
_atom_sites_solution_primary direct
_atom_sites_solution_secondary difmap
_audit_creation_method SHELXL-97
_cell_angle_alpha 90.00
_cell_angle_beta 120.3090(10)
_cell_angle_gamma 90.00
_cell_formula_units_Z 8
_cell_length_a 28.5875(18)
_cell_length_b 16.3013(10)
_cell_length_c 16.8591(11)
_cell_measurement_reflns_used 4721
_cell_measurement_temperature 100(2)
_cell_measurement_theta_max 23.00
_cell_measurement_theta_min 1.50
_cell_volume 6782.7(7)
_computing_structure_refinement 'SHELXL-97 (Sheldrick, 1997)'
_computing_structure_solution 'SHELXS-97 (Sheldrick, 1990)'
_diffrn_ambient_temperature 373(2)
_diffrn_measured_fraction_theta_full 1.000
_diffrn_measured_fraction_theta_max 1.000
_diffrn_radiation_monochromator graphite
_diffrn_radiation_source 'fine-focus sealed tube'
_diffrn_radiation_type MoK\a
_diffrn_radiation_wavelength 0.71073
_diffrn_reflns_av_R_equivalents 0.0315
_diffrn_reflns_av_sigmaI/netI 0.0369
_diffrn_reflns_limit_h_max 26
_diffrn_reflns_limit_h_min -31
_diffrn_reflns_limit_k_max 17
_diffrn_reflns_limit_k_min -17
_diffrn_reflns_limit_l_max 18
_diffrn_reflns_limit_l_min -12
_diffrn_reflns_number 14200
_diffrn_reflns_theta_full 23.00
_diffrn_reflns_theta_max 23.00
_diffrn_reflns_theta_min 1.50
_exptl_absorpt_coefficient_mu 0.752
_exptl_absorpt_correction_T_max 0.8059
_exptl_absorpt_correction_T_min 0.7049
_exptl_absorpt_correction_type 'semi-empirical from psi scans '
_exptl_crystal_colour orange
_exptl_crystal_density_diffrn 1.190
_exptl_crystal_description block
_exptl_crystal_F_000 2608
_exptl_crystal_size_max 0.50
_exptl_crystal_size_mid 0.30
_exptl_crystal_size_min 0.30
_refine_diff_density_max 1.626
_refine_diff_density_min -0.501
_refine_diff_density_rms 0.095
_refine_ls_extinction_method none
_refine_ls_goodness_of_fit_ref 1.087
_refine_ls_hydrogen_treatment mixed
_refine_ls_matrix_type full
_refine_ls_number_parameters 334
_refine_ls_number_reflns 4721
_refine_ls_number_restraints 0
_refine_ls_restrained_S_all 1.087
_refine_ls_R_factor_all 0.0563
_refine_ls_R_factor_gt 0.0503
_refine_ls_shift/su_max 0.001
_refine_ls_shift/su_mean 0.000
_refine_ls_structure_factor_coef Fsqd
_refine_ls_weighting_details 'calc w=1/[\s^2^(Fo^2^)+(0.0794P)^2^+17.2017P] where P=(Fo^2^+2Fc^2^)/3'
_refine_ls_weighting_scheme calc
_refine_ls_wR_factor_gt 0.1338
_refine_ls_wR_factor_ref 0.1379
_reflns_number_gt 4177
_reflns_number_total 4721
_reflns_threshold_expression >2sigma(I)
_cod_data_source_file ja0269183_s2_4.cif
_cod_data_source_block danm54m
_cod_database_code 4115075

loop_
_symmetry_equiv_pos_as_xyz
'x, y, z'
'-x, y, -z+1/2'
'x+1/2, y+1/2, z'
'-x+1/2, y+1/2, -z+1/2'
'-x, -y, -z'
'x, -y, z-1/2'
'-x+1/2, -y+1/2, -z'
'x+1/2, -y+1/2, z-1/2'

loop_
_atom_site_label
_atom_site_type_symbol
_atom_site_fract_x
_atom_site_fract_y
_atom_site_fract_z
_atom_site_U_iso_or_equiv
_atom_site_adp_type
_atom_site_occupancy
_atom_site_symmetry_multiplicity
_atom_site_calc_flag
_atom_site_refinement_flags
Ni Ni 0.299353(19) 1.35371(3) 0.25874(3) 0.01518(18) Uani 1 1 d .
P2 P 0.22594(4) 1.41872(6) 0.15139(7) 0.0173(3) Uani 1 1 d .
S S 0.27772(4) 1.23358(6) 0.25885(7) 0.0233(3) Uani 1 1 d .
P1 P 0.35185(4) 1.46535(6) 0.28323(7) 0.0173(3) Uani 1 1 d .
O2 O 0.23708(11) 1.21276(17) 0.2832(2) 0.0285(7) Uani 1 1 d .
O1 O 0.27953(12) 1.17791(17) 0.1919(2) 0.0298(7) Uani 1 1 d .
C1 C 0.30661(16) 1.5380(2) 0.1930(3) 0.0188(9) Uani 1 1 d .
H1B H 0.3174 1.5935 0.2157 0.023 Uiso 1 1 calc R
H1C H 0.3112 1.5313 0.1402 0.023 Uiso 1 1 calc R
C2 C 0.24678(16) 1.5272(2) 0.1620(3) 0.0196(9) Uani 1 1 d .
H2A H 0.2251 1.5540 0.1030 0.024 Uiso 1 1 calc R
H2B H 0.2394 1.5542 0.2058 0.024 Uiso 1 1 calc R
C50 C 0.16847(16) 1.4243(3) 0.1761(3) 0.0246(10) Uani 1 1 d .
C60 C 0.19894(17) 1.3895(3) 0.0275(3) 0.0242(9) Uani 1 1 d .
C40 C 0.37851(17) 1.5226(2) 0.3949(3) 0.0229(9) Uani 1 1 d .
C30 C 0.40824(16) 1.4520(3) 0.2560(3) 0.0246(10) Uani 1 1 d .
C70 C 0.34153(17) 1.2574(2) 0.3536(3) 0.0253(10) Uani 1 1 d .
C71 C 0.33830(17) 1.2581(2) 0.4404(3) 0.0236(9) Uani 1 1 d .
C76 C 0.31289(18) 1.3208(3) 0.4610(3) 0.0300(10) Uani 1 1 d .
H76A H 0.3002 1.3663 0.4225 0.036 Uiso 1 1 calc R
C43 C 0.41068(17) 1.4639(3) 0.4758(3) 0.0273(10) Uani 1 1 d .
H43A H 0.4242 1.4934 0.5325 0.041 Uiso 1 1 calc R
H43B H 0.4405 1.4414 0.4721 0.041 Uiso 1 1 calc R
H43C H 0.3875 1.4203 0.4734 0.041 Uiso 1 1 calc R
C42 C 0.41308(18) 1.5978(3) 0.4047(3) 0.0307(10) Uani 1 1 d .
H42A H 0.4250 1.6233 0.4632 0.046 Uiso 1 1 calc R
H42B H 0.3919 1.6361 0.3565 0.046 Uiso 1 1 calc R
H42C H 0.4440 1.5811 0.4007 0.046 Uiso 1 1 calc R
C86 C 0.44130(18) 1.2407(3) 0.4463(3) 0.0321(11) Uani 1 1 d .
H86A H 0.4396 1.2618 0.4961 0.038 Uiso 1 1 calc R
C53 C 0.13500(18) 1.3451(3) 0.1458(3) 0.0349(11) Uani 1 1 d .
H53A H 0.1060 1.3491 0.1588 0.052 Uiso 1 1 calc R
H53B H 0.1578 1.2994 0.1785 0.052 Uiso 1 1 calc R
H53C H 0.1202 1.3374 0.0810 0.052 Uiso 1 1 calc R
C41 C 0.32854(17) 1.5519(3) 0.3983(3) 0.0267(10) Uani 1 1 d .
H41A H 0.3399 1.5816 0.4543 0.040 Uiso 1 1 calc R
H41B H 0.3073 1.5054 0.3959 0.040 Uiso 1 1 calc R
H41C H 0.3071 1.5871 0.3467 0.040 Uiso 1 1 calc R
C52 C 0.19364(18) 1.4317(3) 0.2798(3) 0.0314(11) Uani 1 1 d .
H52A H 0.1654 1.4347 0.2948 0.047 Uiso 1 1 calc R
H52B H 0.2154 1.4805 0.3009 0.047 Uiso 1 1 calc R
H52C H 0.2159 1.3846 0.3091 0.047 Uiso 1 1 calc R
C33 C 0.45877(16) 1.4149(3) 0.3375(3) 0.0293(10) Uani 1 1 d .
H33A H 0.4866 1.4088 0.3220 0.044 Uiso 1 1 calc R
H33B H 0.4500 1.3622 0.3519 0.044 Uiso 1 1 calc R
H33C H 0.4714 1.4504 0.3898 0.044 Uiso 1 1 calc R
C81 C 0.39319(18) 1.2319(3) 0.3611(3) 0.0289(10) Uani 1 1 d .
C74 C 0.32607(19) 1.2508(3) 0.5954(3) 0.0337(11) Uani 1 1 d .
H74A H 0.3222 1.2491 0.6469 0.040 Uiso 1 1 calc R
C75 C 0.30590(17) 1.3182(3) 0.5341(3) 0.0299(11) Uani 1 1 d .
H75A H 0.2879 1.3607 0.5443 0.036 Uiso 1 1 calc R
C63 C 0.14714(18) 1.4345(3) -0.0418(3) 0.0323(11) Uani 1 1 d .
H63A H 0.1363 1.4161 -0.1028 0.048 Uiso 1 1 calc R
H63B H 0.1539 1.4925 -0.0374 0.048 Uiso 1 1 calc R
H63C H 0.1188 1.4231 -0.0285 0.048 Uiso 1 1 calc R
C62 C 0.24288(18) 1.4114(3) 0.0048(3) 0.0307(10) Uani 1 1 d .
H62A H 0.2307 1.3973 -0.0580 0.046 Uiso 1 1 calc R
H62B H 0.2753 1.3813 0.0445 0.046 Uiso 1 1 calc R
H62C H 0.2502 1.4691 0.0136 0.046 Uiso 1 1 calc R
C61 C 0.18956(19) 1.2968(2) 0.0142(3) 0.0307(11) Uani 1 1 d .
H61A H 0.1759 1.2832 -0.0491 0.046 Uiso 1 1 calc R
H61B H 0.1638 1.2805 0.0317 0.046 Uiso 1 1 calc R
H61C H 0.2232 1.2685 0.0518 0.046 Uiso 1 1 calc R
C51 C 0.13116(18) 1.4987(3) 0.1322(3) 0.0350(11) Uani 1 1 d .
H51A H 0.1030 1.4979 0.1473 0.053 Uiso 1 1 calc R
H51B H 0.1153 1.4964 0.0667 0.053 Uiso 1 1 calc R
H51C H 0.1519 1.5483 0.1551 0.053 Uiso 1 1 calc R
C72 C 0.35743(18) 1.1913(3) 0.5008(3) 0.0297(10) Uani 1 1 d .
H72A H 0.3745 1.1484 0.4890 0.036 Uiso 1 1 calc R
C32 C 0.38730(17) 1.3915(3) 0.1755(3) 0.0288(10) Uani 1 1 d .
H32A H 0.4147 1.3830 0.1594 0.043 Uiso 1 1 calc R
H32B H 0.3553 1.4134 0.1236 0.043 Uiso 1 1 calc R
H32C H 0.3787 1.3401 0.1931 0.043 Uiso 1 1 calc R
C31 C 0.42354(18) 1.5321(3) 0.2262(3) 0.0326(11) Uani 1 1 d .
H31A H 0.4521 1.5215 0.2134 0.049 Uiso 1 1 calc R
H31B H 0.4356 1.5719 0.2747 0.049 Uiso 1 1 calc R
H31C H 0.3925 1.5530 0.1720 0.049 Uiso 1 1 calc R
C82 C 0.39844(19) 1.2004(3) 0.2887(3) 0.0341(11) Uani 1 1 d .
H82A H 0.3677 1.1929 0.2313 0.041 Uiso 1 1 calc R
C73 C 0.35179(18) 1.1870(3) 0.5771(3) 0.0295(10) Uani 1 1 d .
H73A H 0.3650 1.1420 0.6162 0.035 Uiso 1 1 calc R
C85 C 0.49064(19) 1.2190(3) 0.4574(3) 0.0405(12) Uani 1 1 d .
H85A H 0.5216 1.2238 0.5151 0.049 Uiso 1 1 calc R
C83 C 0.4488(2) 1.1801(3) 0.3014(4) 0.0455(13) Uani 1 1 d .
H83A H 0.4513 1.1593 0.2523 0.055 Uiso 1 1 calc R
C84 C 0.4953(2) 1.1902(3) 0.3851(4) 0.0494(14) Uani 1 1 d .
H84A H 0.5290 1.1778 0.3926 0.059 Uiso 1 1 calc R

loop_
_atom_site_aniso_label
_atom_site_aniso_U_11
_atom_site_aniso_U_22
_atom_site_aniso_U_33
_atom_site_aniso_U_23
_atom_site_aniso_U_13
_atom_site_aniso_U_12
Ni 0.0189(3) 0.0124(3) 0.0161(3) -0.0004(2) 0.0102(2) -0.00137(19)
P2 0.0187(5) 0.0154(5) 0.0179(6) 0.0017(4) 0.0093(5) -0.0008(4)
S 0.0311(6) 0.0192(5) 0.0233(6) -0.0028(4) 0.0164(5) -0.0045(4)
P1 0.0207(6) 0.0168(5) 0.0166(6) -0.0005(4) 0.0112(5) -0.0026(4)
O2 0.0283(16) 0.0275(16) 0.0312(17) -0.0005(13) 0.0161(14) -0.0011(13)
O1 0.0393(18) 0.0241(15) 0.0290(17) -0.0040(13) 0.0195(15) -0.0008(13)
C1 0.028(2) 0.016(2) 0.018(2) -0.0011(16) 0.0158(19) -0.0045(17)
C2 0.027(2) 0.014(2) 0.020(2) 0.0055(17) 0.0140(19) 0.0026(17)
C50 0.022(2) 0.026(2) 0.032(2) 0.0057(19) 0.018(2) 0.0017(18)
C60 0.028(2) 0.024(2) 0.017(2) -0.0011(18) 0.0078(19) -0.0007(18)
C40 0.027(2) 0.022(2) 0.021(2) -0.0034(17) 0.0125(19) -0.0018(18)
C30 0.024(2) 0.033(2) 0.022(2) 0.0016(19) 0.0152(19) -0.0007(19)
C70 0.031(2) 0.022(2) 0.023(2) 0.0041(18) 0.013(2) 0.0092(18)
C71 0.027(2) 0.018(2) 0.025(2) -0.0003(18) 0.013(2) -0.0037(18)
C76 0.033(3) 0.023(2) 0.032(3) 0.003(2) 0.014(2) -0.0059(19)
C43 0.028(2) 0.037(3) 0.016(2) -0.0003(19) 0.010(2) 0.000(2)
C42 0.035(3) 0.030(2) 0.023(2) -0.005(2) 0.013(2) -0.008(2)
C86 0.029(3) 0.034(3) 0.033(3) 0.005(2) 0.015(2) 0.003(2)
C53 0.027(2) 0.035(3) 0.046(3) 0.010(2) 0.021(2) 0.000(2)
C41 0.033(2) 0.027(2) 0.023(2) -0.0052(19) 0.016(2) 0.0010(19)
C52 0.030(2) 0.040(3) 0.038(3) 0.002(2) 0.027(2) -0.003(2)
C33 0.022(2) 0.039(3) 0.030(3) 0.005(2) 0.015(2) 0.004(2)
C81 0.035(3) 0.026(2) 0.029(3) 0.0013(19) 0.019(2) -0.0024(19)
C74 0.044(3) 0.039(3) 0.027(3) -0.004(2) 0.024(2) -0.011(2)
C75 0.028(2) 0.036(3) 0.030(3) -0.025(2) 0.018(2) -0.010(2)
C63 0.034(3) 0.030(2) 0.025(2) 0.003(2) 0.008(2) 0.002(2)
C62 0.039(3) 0.033(2) 0.023(2) -0.007(2) 0.018(2) -0.004(2)
C61 0.038(3) 0.024(2) 0.023(2) -0.0048(19) 0.010(2) -0.001(2)
C51 0.028(2) 0.038(3) 0.048(3) 0.009(2) 0.026(2) 0.007(2)
C72 0.031(2) 0.028(2) 0.030(3) -0.003(2) 0.015(2) 0.000(2)
C32 0.026(2) 0.042(3) 0.022(2) -0.002(2) 0.015(2) 0.000(2)
C31 0.031(2) 0.041(3) 0.034(3) 0.003(2) 0.022(2) -0.005(2)
C82 0.031(3) 0.043(3) 0.031(3) 0.002(2) 0.018(2) 0.004(2)
C73 0.039(3) 0.033(2) 0.020(2) 0.0060(19) 0.017(2) 0.001(2)
C85 0.028(3) 0.052(3) 0.035(3) 0.013(2) 0.011(2) 0.006(2)
C83 0.044(3) 0.058(3) 0.043(3) -0.002(3) 0.028(3) 0.011(3)
C84 0.041(3) 0.062(4) 0.046(3) 0.010(3) 0.023(3) 0.028(3)

loop_
_atom_type_symbol
_atom_type_description
_atom_type_scat_dispersion_real
_atom_type_scat_dispersion_imag
_atom_type_scat_source
C C 0.0033 0.0016 'International Tables Vol C Tables 4.2.6.8 and 6.1.1.4'
H H 0.0000 0.0000 'International Tables Vol C Tables 4.2.6.8 and 6.1.1.4'
O O 0.0106 0.0060 'International Tables Vol C Tables 4.2.6.8 and 6.1.1.4'
P P 0.1023 0.0942 'International Tables Vol C Tables 4.2.6.8 and 6.1.1.4'
S S 0.1246 0.1234 'International Tables Vol C Tables 4.2.6.8 and 6.1.1.4'
Ni Ni 0.3393 1.1124 'International Tables Vol C Tables 4.2.6.8 and 6.1.1.4'

loop_
_geom_angle_atom_site_label_1
_geom_angle_atom_site_label_2
_geom_angle_atom_site_label_3
_geom_angle
S Ni C70 49.64(12)
S Ni P2 107.06(4)
C70 Ni P2 154.80(12)
S Ni P1 160.03(5)
C70 Ni P1 112.62(12)
P2 Ni P1 91.83(4)
C2 P2 C60 106.31(18)
C2 P2 C50 101.94(18)
C60 P2 C50 109.91(19)
C2 P2 Ni 104.55(13)
C60 P2 Ni 118.06(14)
C50 P2 Ni 114.26(14)
O2 S O1 114.53(17)
O2 S C70 113.93(19)
O1 S C70 114.31(19)
O2 S Ni 120.43(13)
O1 S Ni 117.47(13)
C70 S Ni 67.40(14)
C1 P1 C40 105.52(18)
C1 P1 C30 101.64(18)
C40 P1 C30 109.48(18)
C1 P1 Ni 103.98(12)
C40 P1 Ni 118.57(13)
C30 P1 Ni 115.49(14)
C2 C1 P1 114.0(3)
C1 C2 P2 113.2(3)
C52 C50 C53 107.7(3)
C52 C50 C51 107.5(4)
C53 C50 C51 109.8(4)
C52 C50 P2 107.3(3)
C53 C50 P2 110.6(3)
C51 C50 P2 113.6(3)
C62 C60 C61 107.4(4)
C62 C60 C63 107.3(4)
C61 C60 C63 109.3(3)
C62 C60 P2 106.9(3)
C61 C60 P2 110.8(3)
C63 C60 P2 114.9(3)
C42 C40 C41 108.0(3)
C42 C40 C43 109.8(3)
C41 C40 C43 108.2(3)
C42 C40 P1 114.8(3)
C41 C40 P1 106.1(3)
C43 C40 P1 109.8(3)
C33 C30 C32 108.1(4)
C33 C30 C31 109.5(3)
C32 C30 C31 107.7(3)
C33 C30 P1 111.1(3)
C32 C30 P1 106.7(3)
C31 C30 P1 113.4(3)
C81 C70 C71 117.8(4)
C81 C70 S 123.4(3)
C71 C70 S 109.8(3)
C81 C70 Ni 115.7(3)
C71 C70 Ni 115.7(3)
S C70 Ni 62.96(13)
C76 C71 C72 116.8(4)
C76 C71 C70 122.7(4)
C72 C71 C70 120.4(4)
C75 C76 C71 122.8(4)
C85 C86 C81 121.3(4)
C82 C81 C86 116.6(4)
C82 C81 C70 124.8(4)
C86 C81 C70 118.6(4)
C73 C74 C75 118.9(4)
C76 C75 C74 119.9(4)
C73 C72 C71 122.1(4)
C83 C82 C81 120.9(5)
C72 C73 C74 119.5(4)
C86 C85 C84 121.3(5)
C84 C83 C82 121.3(5)
C85 C84 C83 118.4(5)

loop_
_geom_bond_atom_site_label_1
_geom_bond_atom_site_label_2
_geom_bond_distance
Ni S 2.0539(11)
Ni C70 2.129(4)
Ni P2 2.2292(11)
Ni P1 2.2604(11)
P2 C2 1.846(4)
P2 C60 1.886(4)
P2 C50 1.890(4)
S O2 1.454(3)
S O1 1.469(3)
S C70 1.757(4)
P1 C1 1.845(4)
P1 C40 1.883(4)
P1 C30 1.898(4)
C1 C2 1.525(6)
C50 C52 1.524(6)
C50 C53 1.532(6)
C50 C51 1.537(6)
C60 C62 1.529(6)
C60 C61 1.532(6)
C60 C63 1.533(6)
C40 C42 1.530(6)
C40 C41 1.535(6)
C40 C43 1.535(6)
C30 C33 1.529(6)
C30 C32 1.535(6)
C30 C31 1.540(6)
C70 C81 1.477(6)
C70 C71 1.512(6)
C71 C76 1.396(6)
C71 C72 1.399(6)
C76 C75 1.345(6)
C86 C85 1.373(6)
C86 C81 1.408(6)
C81 C82 1.400(6)
C74 C73 1.394(6)
C74 C75 1.417(7)
C72 C73 1.378(6)
C82 C83 1.386(7)
C85 C84 1.374(7)
C83 C84 1.375(7)

loop_
_geom_torsion_atom_site_label_1
_geom_torsion_atom_site_label_2
_geom_torsion_atom_site_label_3
_geom_torsion_atom_site_label_4
_geom_torsion
S Ni P2 C2 175.40(14)
C70 Ni P2 C2 155.2(3)
P1 Ni P2 C2 -11.15(14)
S Ni P2 C60 -66.75(16)
C70 Ni P2 C60 -86.9(3)
P1 Ni P2 C60 106.70(15)
S Ni P2 C50 64.83(15)
C70 Ni P2 C50 44.6(3)
P1 Ni P2 C50 -121.72(15)
C70 Ni S O2 105.4(2)
P2 Ni S O2 -63.52(15)
P1 Ni S O2 135.97(17)
C70 Ni S O1 -106.6(2)
P2 Ni S O1 84.49(15)
P1 Ni S O1 -76.0(2)
P2 Ni S C70 -168.89(15)
P1 Ni S C70 30.6(2)
S Ni P1 C1 154.72(17)
C70 Ni P1 C1 179.57(17)
P2 Ni P1 C1 -6.67(13)
S Ni P1 C40 -88.6(2)
C70 Ni P1 C40 -63.72(19)
P2 Ni P1 C40 110.04(15)
S Ni P1 C30 44.3(2)
C70 Ni P1 C30 69.14(19)
P2 Ni P1 C30 -117.10(15)
C40 P1 C1 C2 -97.1(3)
C30 P1 C1 C2 148.7(3)
Ni P1 C1 C2 28.4(3)
P1 C1 C2 P2 -40.5(4)
C60 P2 C2 C1 -93.8(3)
C50 P2 C2 C1 151.0(3)
Ni P2 C2 C1 31.8(3)
C2 P2 C50 C52 -78.2(3)
C60 P2 C50 C52 169.4(3)
Ni P2 C50 C52 34.0(3)
C2 P2 C50 C53 164.6(3)
C60 P2 C50 C53 52.2(3)
Ni P2 C50 C53 -83.2(3)
C2 P2 C50 C51 40.5(4)
C60 P2 C50 C51 -71.9(4)
Ni P2 C50 C51 152.7(3)
C2 P2 C60 C62 53.5(3)
C50 P2 C60 C62 163.1(3)
Ni P2 C60 C62 -63.4(3)
C2 P2 C60 C61 170.2(3)
C50 P2 C60 C61 -80.3(3)
Ni P2 C60 C61 53.3(3)
C2 P2 C60 C63 -65.4(3)
C50 P2 C60 C63 44.2(4)
Ni P2 C60 C63 177.7(3)
C1 P1 C40 C42 -63.4(3)
C30 P1 C40 C42 45.3(4)
Ni P1 C40 C42 -179.3(3)
C1 P1 C40 C41 55.7(3)
C30 P1 C40 C41 164.4(3)
Ni P1 C40 C41 -60.2(3)
C1 P1 C40 C43 172.4(3)
C30 P1 C40 C43 -78.9(3)
Ni P1 C40 C43 56.5(3)
C1 P1 C30 C33 163.0(3)
C40 P1 C30 C33 51.7(3)
Ni P1 C30 C33 -85.2(3)
C1 P1 C30 C32 -79.4(3)
C40 P1 C30 C32 169.4(3)
Ni P1 C30 C32 32.4(3)
C1 P1 C30 C31 39.1(3)
C40 P1 C30 C31 -72.2(3)
Ni P1 C30 C31 150.9(3)
O2 S C70 C81 141.1(3)
O1 S C70 C81 6.8(4)
Ni S C70 C81 -104.3(4)
O2 S C70 C71 -5.1(3)
O1 S C70 C71 -139.4(3)
Ni S C70 C71 109.5(3)
O2 S C70 Ni -114.55(15)
O1 S C70 Ni 111.11(15)
S Ni C70 C81 116.1(3)
P2 Ni C70 C81 141.7(3)
P1 Ni C70 C81 -53.0(3)
S Ni C70 C71 -100.2(3)
P2 Ni C70 C71 -74.5(4)
P1 Ni C70 C71 90.7(3)
P2 Ni C70 S 25.6(3)
P1 Ni C70 S -169.15(7)
C81 C70 C71 C76 138.3(4)
S C70 C71 C76 -73.3(4)
Ni C70 C71 C76 -4.6(5)
C81 C70 C71 C72 -46.7(6)
S C70 C71 C72 101.6(4)
Ni C70 C71 C72 170.4(3)
C72 C71 C76 C75 -0.9(6)
C70 C71 C76 C75 174.2(4)
C85 C86 C81 C82 -0.3(7)
C85 C86 C81 C70 -179.4(4)
C71 C70 C81 C82 156.4(4)
S C70 C81 C82 12.7(6)
Ni C70 C81 C82 -60.7(5)
C71 C70 C81 C86 -24.6(6)
S C70 C81 C86 -168.4(3)
Ni C70 C81 C86 118.3(4)
C71 C76 C75 C74 1.8(7)
C73 C74 C75 C76 -1.6(6)
C76 C71 C72 C73 -0.1(6)
C70 C71 C72 C73 -175.3(4)
C86 C81 C82 C83 -0.7(7)
C70 C81 C82 C83 178.2(4)
C71 C72 C73 C74 0.2(7)
C75 C74 C73 C72 0.6(7)
C81 C86 C85 C84 2.1(7)
C81 C82 C83 C84 0.0(8)
C86 C85 C84 C83 -2.8(8)
C82 C83 C84 C85 1.7(9)
